data_4104175
loop_
_publ_author_name
'Yang-Hui Zhang'
'Bing-Feng Shi'
'Jin-Quan Yu'

_publ_section_title
;
 Pd(II)-Catalyzed Olefination of Electron-Deficient Arenes Using
 2,6-Dialkylpyridine Ligands
;
_journal_name_full 'Journal of the American Chemical Society'
_journal_page_first 5072
_journal_page_last 5074
_journal_paper_doi 10.1021/ja900327e
_journal_volume 131
_journal_year 2009
_chemical_formula_sum 'C46 H80 N2 O4 Pd'
_chemical_formula_weight 831.52
_chemical_name_systematic
; 
 ? 
;
_space_group_IT_number 2
_symmetry_cell_setting triclinic
_symmetry_space_group_name_Hall '-P 1'
_symmetry_space_group_name_H-M 'P -1'
_atom_sites_solution_hydrogens geom
_atom_sites_solution_primary direct
_atom_sites_solution_secondary difmap
_audit_creation_method SHELXL-97
_cell_angle_alpha 98.689(2)
_cell_angle_beta 101.268(2)
_cell_angle_gamma 101.819(2)
_cell_formula_units_Z 1
_cell_length_a 9.2776(2)
_cell_length_b 10.3304(3)
_cell_length_c 12.6608(3)
_cell_measurement_reflns_used 7093
_cell_measurement_temperature 100(2)
_cell_measurement_theta_max 66.69
_cell_measurement_theta_min 4.46
_cell_volume 1141.50(5)
_computing_cell_refinement 'Bruker SAINT'
_computing_data_collection 'Bruker APEX2'
_computing_data_reduction 'Bruker SAINT'
_computing_molecular_graphics 'Bruker SHELXTL'
_computing_publication_material 'Bruker SHELXTL'
_computing_structure_refinement 'SHELXL-97 (Sheldrick, 1997)'
_computing_structure_solution 'SHELXS-97 (Sheldrick, 1990)'
_diffrn_ambient_temperature 100(2)
_diffrn_measured_fraction_theta_full 0.978
_diffrn_measured_fraction_theta_max 0.873
_diffrn_measurement_device_type 'Bruker APEX-II CCD'
_diffrn_measurement_method '\f and \w scans'
_diffrn_radiation_monochromator graphite
_diffrn_radiation_source 'fine-focus sealed tube'
_diffrn_radiation_type CuK\a
_diffrn_radiation_wavelength 1.54178
_diffrn_reflns_av_R_equivalents 0.0415
_diffrn_reflns_av_sigmaI/netI 0.0458
_diffrn_reflns_limit_h_max 10
_diffrn_reflns_limit_h_min -10
_diffrn_reflns_limit_k_max 12
_diffrn_reflns_limit_k_min -12
_diffrn_reflns_limit_l_max 11
_diffrn_reflns_limit_l_min -14
_diffrn_reflns_number 9273
_diffrn_reflns_theta_full 55.00
_diffrn_reflns_theta_max 67.11
_diffrn_reflns_theta_min 4.46
_exptl_absorpt_coefficient_mu 3.587
_exptl_absorpt_correction_T_max 0.556
_exptl_absorpt_correction_T_min 0.345
_exptl_absorpt_correction_type multi-scan
_exptl_absorpt_process_details sadabs
_exptl_crystal_colour colorless
_exptl_crystal_density_diffrn 1.210
_exptl_crystal_density_method 'not measured'
_exptl_crystal_description blade
_exptl_crystal_F_000 448
_exptl_crystal_size_max 0.33
_exptl_crystal_size_mid 0.08
_exptl_crystal_size_min 0.04
_refine_diff_density_max 1.714
_refine_diff_density_min -0.705
_refine_diff_density_rms 0.120
_refine_ls_extinction_method none
_refine_ls_goodness_of_fit_ref 1.134
_refine_ls_hydrogen_treatment constr
_refine_ls_matrix_type full
_refine_ls_number_parameters 245
_refine_ls_number_reflns 3546
_refine_ls_number_restraints 4
_refine_ls_restrained_S_all 1.153
_refine_ls_R_factor_all 0.0645
_refine_ls_R_factor_gt 0.0627
_refine_ls_shift/su_max 0.018
_refine_ls_shift/su_mean 0.001
_refine_ls_structure_factor_coef Fsqd
_refine_ls_weighting_details 'calc w=1/[\s^2^(Fo^2^)+(0.1003P)^2^+2.0026P] where P=(Fo^2^+2Fc^2^)/3'
_refine_ls_weighting_scheme calc
_refine_ls_wR_factor_gt 0.1620
_refine_ls_wR_factor_ref 0.1642
_reflns_number_gt 3454
_reflns_number_total 3546
_reflns_threshold_expression >2sigma(I)
_cod_data_source_file ja900327e_si_001.cif
_cod_data_source_block yu11
_cod_original_cell_volume 1141.49(5)
_cod_original_sg_symbol_H-M P-1
_cod_database_code 4104175

loop_
_symmetry_equiv_pos_as_xyz
'x, y, z'
'-x, -y, -z'

loop_
_atom_site_label
_atom_site_type_symbol
_atom_site_fract_x
_atom_site_fract_y
_atom_site_fract_z
_atom_site_U_iso_or_equiv
_atom_site_adp_type
_atom_site_occupancy
_atom_site_symmetry_multiplicity
_atom_site_calc_flag
_atom_site_refinement_flags
Pd1 Pd 0.5000 0.5000 0.0000 0.0284(2) Uani 1 2 d S
O1 O 0.4574(4) 0.4143(3) 0.1264(3) 0.0310(8) Uani 1 1 d .
O2 O 0.2809(4) 0.5259(4) 0.1518(3) 0.0438(10) Uani 1 1 d .
N1 N 0.7067(4) 0.6136(4) 0.0951(3) 0.0269(9) Uani 1 1 d .
C1 C 0.8279(6) 0.5599(5) 0.1102(4) 0.0312(11) Uani 1 1 d .
C2 C 0.9728(6) 0.6436(6) 0.1555(5) 0.0395(13) Uani 1 1 d .
H2A H 1.0586 0.6059 0.1649 0.047 Uiso 1 1 calc R
C3 C 0.9911(6) 0.7800(6) 0.1862(6) 0.0472(15) Uani 1 1 d .
H3 H 1.0891 0.8378 0.2168 0.057 Uiso 1 1 calc R
C4 C 0.8651(7) 0.8314(6) 0.1721(6) 0.0478(15) Uani 1 1 d .
H4 H 0.8755 0.9257 0.1933 0.057 Uiso 1 1 calc R
C5 C 0.7236(6) 0.7471(5) 0.1272(5) 0.0340(12) Uani 1 1 d .
C6 C 0.5850(7) 0.8019(6) 0.1214(5) 0.0451(14) Uani 1 1 d .
H6A H 0.5921 0.8720 0.0761 0.054 Uiso 1 1 calc R
H6B H 0.4956 0.7280 0.0828 0.054 Uiso 1 1 calc R
C7 C 0.5587(9) 0.8599(13) 0.2260(7) 0.094(3) Uani 1 1 d D
H7A H 0.6331 0.9497 0.2444 0.112 Uiso 1 1 calc R
C8 C 0.4096(10) 0.9020(12) 0.2154(9) 0.093(3) Uani 1 1 d .
H8A H 0.3264 0.8240 0.1740 0.111 Uiso 1 1 calc R
H8B H 0.3922 0.9262 0.2897 0.111 Uiso 1 1 calc R
C9 C 0.4037(9) 1.0154(8) 0.1605(10) 0.089(3) Uani 1 1 d .
H9A H 0.4833 1.0943 0.2024 0.134 Uiso 1 1 calc R
H9B H 0.3045 1.0362 0.1558 0.134 Uiso 1 1 calc R
H9C H 0.4193 0.9920 0.0863 0.134 Uiso 1 1 calc R
C14 C 0.8083(7) 0.4104(5) 0.0844(5) 0.0386(12) Uani 1 1 d .
H14A H 0.8656 0.3886 0.0286 0.046 Uiso 1 1 calc R
H14B H 0.6999 0.3672 0.0516 0.046 Uiso 1 1 calc R
C15 C 0.8609(8) 0.3493(6) 0.1840(5) 0.0468(15) Uani 1 1 d .
H15 H 0.9708 0.3939 0.2142 0.056 Uiso 1 1 calc R
C16 C 0.8506(9) 0.1995(6) 0.1478(6) 0.0577(18) Uani 1 1 d .
H16A H 0.8706 0.1599 0.2141 0.069 Uiso 1 1 calc R
H16B H 0.7460 0.1547 0.1058 0.069 Uiso 1 1 calc R
C17 C 0.9570(10) 0.1700(7) 0.0794(8) 0.069(2) Uani 1 1 d .
H17A H 0.9264 0.1934 0.0075 0.104 Uiso 1 1 calc R
H17B H 0.9553 0.0737 0.0694 0.104 Uiso 1 1 calc R
H17C H 1.0597 0.2232 0.1160 0.104 Uiso 1 1 calc R
C18 C 0.7821(7) 0.3777(6) 0.2764(5) 0.0429(13) Uani 1 1 d .
H18A H 0.7940 0.4765 0.2951 0.051 Uiso 1 1 calc R
H18B H 0.6725 0.3361 0.2476 0.051 Uiso 1 1 calc R
C19 C 0.8313(8) 0.3317(6) 0.3785(6) 0.0508(16) Uani 1 1 d .
H19A H 0.9427 0.3653 0.4035 0.061 Uiso 1 1 calc R
H19B H 0.8088 0.2319 0.3616 0.061 Uiso 1 1 calc R
C20 C 0.7618(9) 0.3741(7) 0.4731(5) 0.0529(16) Uani 1 1 d .
H20A H 0.7841 0.4739 0.4901 0.063 Uiso 1 1 calc R
H20B H 0.6505 0.3401 0.4484 0.063 Uiso 1 1 calc R
C21 C 0.8132(10) 0.3273(8) 0.5751(6) 0.0644(19) Uani 1 1 d .
H21A H 0.7894 0.2285 0.5602 0.097 Uiso 1 1 calc R
H21B H 0.7614 0.3594 0.6306 0.097 Uiso 1 1 calc R
H21C H 0.9228 0.3630 0.6023 0.097 Uiso 1 1 calc R
C22 C 0.3585(6) 0.4489(5) 0.1780(4) 0.0325(11) Uani 1 1 d .
C23 C 0.3504(7) 0.3850(6) 0.2767(5) 0.0440(14) Uani 1 1 d .
H23A H 0.4373 0.4322 0.3373 0.066 Uiso 1 1 calc R
H23B H 0.3524 0.2899 0.2579 0.066 Uiso 1 1 calc R
H23C H 0.2563 0.3913 0.2990 0.066 Uiso 1 1 calc R
C10 C 0.6016(13) 0.8065(16) 0.3257(7) 0.149(7) Uani 1 1 d D
H10A H 0.6989 0.7824 0.3227 0.178 Uiso 1 1 calc R
H10B H 0.5258 0.7203 0.3162 0.178 Uiso 1 1 calc R
C13 C 0.8531(17) 0.837(2) 0.5344(18) 0.187(9) Uani 1 1 d D
H13A H 0.9271 0.8524 0.6046 0.281 Uiso 1 1 calc R
H13B H 0.9001 0.8830 0.4830 0.281 Uiso 1 1 calc R
H13C H 0.8191 0.7398 0.5038 0.281 Uiso 1 1 calc R
C11 C 0.621(2) 0.877(2) 0.4401(10) 0.162(7) Uani 1 1 d D
H11A H 0.5180 0.8482 0.4528 0.194 Uiso 1 1 calc R
H11B H 0.6311 0.9721 0.4324 0.194 Uiso 1 1 calc R
C12 C 0.721(2) 0.891(3) 0.5524(15) 0.296(19) Uani 1 1 d D
H12A H 0.7546 0.9864 0.5905 0.355 Uiso 1 1 calc R
H12B H 0.6654 0.8383 0.5977 0.355 Uiso 1 1 calc R

loop_
_atom_site_aniso_label
_atom_site_aniso_U_11
_atom_site_aniso_U_22
_atom_site_aniso_U_33
_atom_site_aniso_U_23
_atom_site_aniso_U_13
_atom_site_aniso_U_12
Pd1 0.0350(3) 0.0382(3) 0.0236(4) 0.0146(2) 0.0161(2) 0.0197(2)
O1 0.0353(18) 0.0458(19) 0.027(2) 0.0211(15) 0.0181(15) 0.0219(15)
O2 0.049(2) 0.066(3) 0.040(3) 0.0272(19) 0.0262(19) 0.040(2)
N1 0.032(2) 0.041(2) 0.016(2) 0.0149(16) 0.0102(16) 0.0193(17)
C1 0.039(3) 0.046(3) 0.020(3) 0.017(2) 0.014(2) 0.022(2)
C2 0.035(3) 0.059(3) 0.039(4) 0.024(3) 0.022(2) 0.020(2)
C3 0.032(3) 0.053(3) 0.064(5) 0.027(3) 0.020(3) 0.007(2)
C4 0.051(3) 0.037(3) 0.060(5) 0.023(3) 0.013(3) 0.010(3)
C5 0.039(3) 0.037(3) 0.034(3) 0.017(2) 0.013(2) 0.016(2)
C6 0.048(3) 0.040(3) 0.048(4) 0.003(2) 0.004(3) 0.023(3)
C7 0.054(5) 0.188(11) 0.066(6) 0.032(6) 0.030(4) 0.071(6)
C8 0.056(5) 0.163(10) 0.089(7) 0.040(6) 0.040(5) 0.063(6)
C9 0.048(4) 0.057(4) 0.165(10) -0.006(5) 0.041(5) 0.022(3)
C14 0.047(3) 0.045(3) 0.025(3) 0.003(2) 0.002(2) 0.025(2)
C15 0.068(4) 0.039(3) 0.048(4) 0.016(3) 0.031(3) 0.023(3)
C16 0.079(5) 0.040(3) 0.070(5) 0.016(3) 0.042(4) 0.025(3)
C17 0.090(5) 0.051(4) 0.095(6) 0.029(4) 0.051(5) 0.039(4)
C18 0.062(4) 0.042(3) 0.026(4) 0.009(2) 0.005(3) 0.021(3)
C19 0.062(4) 0.049(3) 0.060(5) 0.024(3) 0.034(3) 0.026(3)
C20 0.072(4) 0.058(4) 0.029(4) 0.011(3) 0.008(3) 0.019(3)
C21 0.087(5) 0.075(5) 0.049(5) 0.026(3) 0.034(4) 0.030(4)
C22 0.033(3) 0.042(3) 0.027(3) 0.010(2) 0.013(2) 0.011(2)
C23 0.052(3) 0.064(4) 0.035(4) 0.024(3) 0.027(3) 0.028(3)
C10 0.116(9) 0.31(2) 0.040(6) -0.009(8) 0.013(5) 0.142(11)
C13 0.121(12) 0.215(19) 0.27(3) 0.144(18) 0.058(14) 0.061(12)
C11 0.166(15) 0.230(19) 0.089(12) 0.001(11) 0.050(10) 0.052(13)
C12 0.44(5) 0.37(4) 0.29(3) 0.22(3) 0.26(4) 0.29(4)

loop_
_atom_type_symbol
_atom_type_description
_atom_type_scat_dispersion_real
_atom_type_scat_dispersion_imag
_atom_type_scat_source
C C 0.0181 0.0091 'International Tables Vol C Tables 4.2.6.8 and 6.1.1.4'
H H 0.0000 0.0000 'International Tables Vol C Tables 4.2.6.8 and 6.1.1.4'
N N 0.0311 0.0180 'International Tables Vol C Tables 4.2.6.8 and 6.1.1.4'
O O 0.0492 0.0322 'International Tables Vol C Tables 4.2.6.8 and 6.1.1.4'
Pd Pd 0.1215 3.9337 'International Tables Vol C Tables 4.2.6.8 and 6.1.1.4'

loop_
_geom_angle_atom_site_label_1
_geom_angle_atom_site_label_2
_geom_angle_atom_site_label_3
_geom_angle
_geom_angle_site_symmetry_1
_geom_angle_site_symmetry_3
O1 Pd1 O1 180.0 . 2_665
O1 Pd1 N1 89.20(15) . 2_665
O1 Pd1 N1 90.80(15) 2_665 2_665
O1 Pd1 N1 90.80(15) . .
O1 Pd1 N1 89.20(15) 2_665 .
N1 Pd1 N1 179.999(2) 2_665 .
C22 O1 Pd1 119.7(3) . .
C5 N1 C1 120.2(4) . .
C5 N1 Pd1 118.4(3) . .
C1 N1 Pd1 120.6(3) . .
N1 C1 C2 120.0(5) . .
N1 C1 C14 120.5(5) . .
C2 C1 C14 119.4(5) . .
C3 C2 C1 120.0(5) . .
C2 C3 C4 118.6(5) . .
C3 C4 C5 120.3(5) . .
N1 C5 C4 120.7(5) . .
N1 C5 C6 119.0(5) . .
C4 C5 C6 120.1(5) . .
C7 C6 C5 116.2(5) . .
C6 C7 C10 121.6(8) . .
C6 C7 C8 113.7(7) . .
C10 C7 C8 113.6(7) . .
C9 C8 C7 113.9(8) . .
C1 C14 C15 114.3(5) . .
C18 C15 C16 112.7(5) . .
C18 C15 C14 113.6(5) . .
C16 C15 C14 110.4(5) . .
C17 C16 C15 114.3(5) . .
C19 C18 C15 118.1(5) . .
C18 C19 C20 116.7(5) . .
C21 C20 C19 115.9(6) . .
O2 C22 O1 124.7(5) . .
O2 C22 C23 122.4(5) . .
O1 C22 C23 112.9(4) . .
C7 C10 C11 126.2(14) . .
C10 C11 C12 139.0(17) . .
C13 C12 C11 106.3(16) . .

loop_
_geom_bond_atom_site_label_1
_geom_bond_atom_site_label_2
_geom_bond_distance
_geom_bond_site_symmetry_2
Pd1 O1 2.008(3) .
Pd1 O1 2.008(3) 2_665
Pd1 N1 2.062(4) 2_665
Pd1 N1 2.062(4) .
O1 C22 1.301(6) .
O2 C22 1.217(6) .
N1 C5 1.345(7) .
N1 C1 1.346(6) .
C1 C2 1.399(8) .
C1 C14 1.495(7) .
C2 C3 1.370(9) .
C3 C4 1.372(9) .
C4 C5 1.376(8) .
C5 C6 1.501(7) .
C6 C7 1.456(10) .
C7 C10 1.469(9) .
C7 C8 1.521(9) .
C8 C9 1.454(14) .
C14 C15 1.533(8) .
C15 C18 1.519(8) .
C15 C16 1.524(8) .
C16 C17 1.482(9) .
C18 C19 1.466(9) .
C19 C20 1.517(9) .
C20 C21 1.474(10) .
C22 C23 1.506(7) .
C10 C11 1.479(9) .
C13 C12 1.488(10) .
C11 C12 1.508(10) .
